data_2208153
loop_
_publ_author_name
'Chen, Yue'

_publ_section_title
;Bis{2-[2-(diethylammonio)ethyliminomethyl]-4-nitrophenolato}dimethanolnickel(II)
 dinitrate
;
_journal_coeditor_code RZ6163
_journal_issue 2
_journal_name_full 'Acta Crystallographica Section E'
_journal_page_first m204
_journal_page_last m206
_journal_paper_doi 10.1107/S1600536805042807
_journal_volume 62
_journal_year 2006
_chemical_formula_iupac '[Ni (C13 H19 N3 O3)2 (C H4 O)2] (N O3)2'
_chemical_formula_moiety 'C28 H46 N6 Ni O8 2+ , 2N O3 -'
_chemical_formula_sum 'C28 H46 N8 Ni O14'
_chemical_formula_weight 777.44
_chemical_name_systematic
;
Bis{2-[2-(diethylamminio)ethyliminomethyl]-4-
nitrophenolato}dimethanolnickel(II) dinitrate
;
_space_group_IT_number 2
_symmetry_cell_setting triclinic
_symmetry_space_group_name_Hall '-P 1'
_symmetry_space_group_name_H-M 'P -1'
_atom_sites_solution_hydrogens geom
_atom_sites_solution_primary direct
_atom_sites_solution_secondary difmap
_audit_creation_method SHELXL97
_cell_angle_alpha 69.092(2)
_cell_angle_beta 70.963(2)
_cell_angle_gamma 84.048(2)
_cell_formula_units_Z 1
_cell_length_a 8.3510(10)
_cell_length_b 11.0000(10)
_cell_length_c 11.0970(10)
_cell_measurement_reflns_used 2165
_cell_measurement_temperature 298(2)
_cell_measurement_theta_max 24.3
_cell_measurement_theta_min 2.5
_cell_volume 900.09(16)
_computing_cell_refinement 'SAINT (Bruker, 2000)'
_computing_data_collection 'SMART (Bruker, 2000)'
_computing_data_reduction SAINT
_computing_molecular_graphics SHELXTL
_computing_publication_material SHELXTL
_computing_structure_refinement SHELXTL
_computing_structure_solution 'SHELXTL (Bruker, 2000)'
_diffrn_ambient_temperature 298(2)
_diffrn_measured_fraction_theta_full 0.941
_diffrn_measured_fraction_theta_max 0.941
_diffrn_measurement_device_type 'Bruker SMART APEX CCD area-detector'
_diffrn_measurement_method '\f and \w'
_diffrn_radiation_monochromator graphite
_diffrn_radiation_source 'fine-focus sealed tube'
_diffrn_radiation_type MoK\a
_diffrn_radiation_wavelength 0.71073
_diffrn_reflns_av_R_equivalents 0.0331
_diffrn_reflns_av_sigmaI/netI 0.0632
_diffrn_reflns_limit_h_max 10
_diffrn_reflns_limit_h_min -10
_diffrn_reflns_limit_k_max 14
_diffrn_reflns_limit_k_min -13
_diffrn_reflns_limit_l_max 14
_diffrn_reflns_limit_l_min -14
_diffrn_reflns_number 7414
_diffrn_reflns_theta_full 27.49
_diffrn_reflns_theta_max 27.49
_diffrn_reflns_theta_min 1.98
_diffrn_standards_number 0
_exptl_absorpt_coefficient_mu 0.615
_exptl_absorpt_correction_T_max 0.9411
_exptl_absorpt_correction_T_min 0.9299
_exptl_absorpt_correction_type multi-scan
_exptl_absorpt_process_details '(SADABS; Bruker, 2000)'
_exptl_crystal_colour green
_exptl_crystal_density_diffrn 1.434
_exptl_crystal_density_method 'not measured'
_exptl_crystal_description block
_exptl_crystal_F_000 410
_exptl_crystal_size_max 0.12
_exptl_crystal_size_mid 0.11
_exptl_crystal_size_min 0.10
_refine_diff_density_max 1.175
_refine_diff_density_min -0.594
_refine_ls_extinction_method none
_refine_ls_goodness_of_fit_ref 1.001
_refine_ls_hydrogen_treatment mixed
_refine_ls_matrix_type full
_refine_ls_number_parameters 260
_refine_ls_number_reflns 3889
_refine_ls_number_restraints 27
_refine_ls_restrained_S_all 1.080
_refine_ls_R_factor_all 0.0868
_refine_ls_R_factor_gt 0.0644
_refine_ls_shift/su_max 0.000
_refine_ls_shift/su_mean 0.000
_refine_ls_structure_factor_coef Fsqd
_refine_ls_weighting_details 'calc w = 1/[\s^2^(Fo^2^)+(0.1069P)^2^] where P=(Fo^2^+2Fc^2^)/3'
_refine_ls_weighting_scheme calc
_refine_ls_wR_factor_gt 0.1640
_refine_ls_wR_factor_ref 0.1796
_reflns_number_gt 2804
_reflns_number_total 3889
_reflns_threshold_expression I>2\s(I)
_cod_data_source_file rz6163.cif
_cod_data_source_block I
_cod_depositor_comments
;
The following automatic conversions were performed:
'_symmetry_cell_setting' value 'Triclinic' changed to 'triclinic'
according to '/home/saulius/struct/CIF-dictionaries/cif_core.dic'
dictionary named 'cif_core.dic' version 2.4.1 from 2010-06-29.

Automatic conversion script
Id: cif_fix_enum 1527 2010-12-29 10:47:43Z saulius 

The following automatic conversions were performed:

'_symmetry_cell_setting' value 'Triclinic' changed to 'triclinic'
according to /home/saulius/struct/CIF-dictionaries/cif_core.dic
dictionary named 'cif_core.dic' version 2.4.1 from 2010-06-29.

Automatic conversion script
Id: cif_fix_values 1715 2011-07-08 13:25:40Z adriana 
;
_cod_database_code 2208153
_cod_database_fobs_code 2208153

loop_
_symmetry_equiv_pos_as_xyz
'x, y, z'
'-x, -y, -z'

loop_
_atom_site_label
_atom_site_fract_x
_atom_site_fract_y
_atom_site_fract_z
_atom_site_U_iso_or_equiv
_atom_site_adp_type
_atom_site_calc_flag
_atom_site_refinement_flags
_atom_site_occupancy
_atom_site_disorder_assembly
_atom_site_disorder_group
_atom_site_type_symbol
Ni1 0.0000 1.0000 1.0000 0.0382(3) Uani d S 1 . . Ni
O1 -0.1688(4) 0.8537(2) 1.0820(3) 0.0547(7) Uani d . 1 . . O
O2 0.1667(4) 0.8700(3) 1.0919(3) 0.0618(8) Uani d D 1 . . O
O3 -0.3209(6) 0.3459(3) 1.0190(5) 0.0953(13) Uani d . 1 . . O
O4 -0.1218(6) 0.4214(3) 0.8319(4) 0.0888(12) Uani d . 1 . . O
O5 0.8211(4) 0.2173(5) 0.4921(4) 0.0991(13) Uani d D 1 A . O
O6 0.6556(11) 0.3200(11) 0.3900(8) 0.108(4) Uani d PD 0.536(16) A 1 O
O7 0.5582(10) 0.1648(11) 0.5660(14) 0.136(8) Uani d PD 0.536(16) A 1 O
O6' 0.6015(10) 0.1962(16) 0.4414(14) 0.113(7) Uani d PD 0.464(16) A 2 O
O7' 0.5738(12) 0.2504(16) 0.6037(9) 0.099(4) Uani d PD 0.464(16) A 2 O
N1 0.0964(4) 0.9458(3) 0.8301(3) 0.0420(7) Uani d . 1 . . N
N2 0.2559(4) 1.2182(3) 0.4995(4) 0.0559(9) Uani d D 1 . . N
N3 -0.2169(6) 0.4313(3) 0.9378(5) 0.0671(11) Uani d . 1 . . N
N4 0.6748(5) 0.2335(4) 0.4973(5) 0.0701(11) Uani d D 1 . . N
C1 -0.0671(5) 0.7452(3) 0.9206(4) 0.0417(8) Uani d . 1 . . C
C2 -0.1775(5) 0.7577(3) 1.0440(4) 0.0440(9) Uani d . 1 . . C
C3 -0.3042(6) 0.6605(4) 1.1268(4) 0.0580(11) Uani d . 1 . . C
H3 -0.3809 0.6690 1.2057 0.070 Uiso calc R 1 . . H
C4 -0.3156(6) 0.5546(4) 1.0930(5) 0.0598(11) Uani d . 1 . . C
H4 -0.3972 0.4902 1.1500 0.072 Uiso calc R 1 . . H
C5 -0.2048(6) 0.5435(3) 0.9729(5) 0.0524(10) Uani d . 1 . . C
C6 -0.0828(5) 0.6352(3) 0.8876(4) 0.0473(9) Uani d . 1 . . C
H6 -0.0101 0.6255 0.8079 0.057 Uiso calc R 1 . . H
C7 0.0607(5) 0.8392(3) 0.8223(4) 0.0442(9) Uani d . 1 . . C
H7 0.1241 0.8206 0.7449 0.053 Uiso calc R 1 . . H
C8 0.2269(5) 1.0282(4) 0.7111(4) 0.0473(9) Uani d . 1 . . C
H8A 0.2858 0.9788 0.6530 0.057 Uiso calc R 1 . . H
H8B 0.3091 1.0573 0.7402 0.057 Uiso calc R 1 . . H
C9 0.1431(6) 1.1444(5) 0.6338(4) 0.0659(13) Uani d . 1 . . C
H9A 0.0449 1.1146 0.6231 0.079 Uiso calc R 1 . . H
H9B 0.1037 1.2016 0.6865 0.079 Uiso calc R 1 . . H
C10 0.2096(9) 1.3534(5) 0.4415(8) 0.108(2) Uani d . 1 . . C
H10A 0.2695 1.3851 0.3449 0.130 Uiso calc R 1 . . H
H10B 0.0892 1.3567 0.4530 0.130 Uiso calc R 1 . . H
C11 0.2480(11) 1.4389(7) 0.5026(9) 0.128(3) Uani d . 1 . . C
H11A 0.2019 1.4020 0.5996 0.192 Uiso calc R 1 . . H
H11B 0.1988 1.5224 0.4711 0.192 Uiso calc R 1 . . H
H11C 0.3686 1.4488 0.4775 0.192 Uiso calc R 1 . . H
C12 0.2510(9) 1.1455(8) 0.3970(6) 0.110(2) Uani d . 1 . . C
H12A 0.2530 1.0524 0.4434 0.133 Uiso calc R 1 . . H
H12B 0.1441 1.1649 0.3777 0.133 Uiso calc R 1 . . H
C13 0.3791(10) 1.1774(8) 0.2766(7) 0.125(3) Uani d . 1 . . C
H13A 0.3611 1.2630 0.2189 0.188 Uiso calc R 1 . . H
H13B 0.3811 1.1156 0.2331 0.188 Uiso calc R 1 . . H
H13C 0.4853 1.1761 0.2931 0.188 Uiso calc R 1 . . H
C14 0.3103(8) 0.8959(6) 1.1131(8) 0.106(2) Uani d . 1 . . C
H14A 0.4056 0.9034 1.0337 0.158 Uiso calc R 1 . . H
H14B 0.3286 0.8264 1.1893 0.158 Uiso calc R 1 . . H
H14C 0.2971 0.9760 1.1313 0.158 Uiso calc R 1 . . H
H2A 0.365(2) 1.212(5) 0.496(5) 0.080 Uiso d D 1 . . H
H2 0.176(7) 0.800(3) 1.075(5) 0.080 Uiso d D 1 . . H

loop_
_atom_site_aniso_label
_atom_site_aniso_U_11
_atom_site_aniso_U_22
_atom_site_aniso_U_33
_atom_site_aniso_U_12
_atom_site_aniso_U_13
_atom_site_aniso_U_23
Ni1 0.0458(4) 0.0298(3) 0.0372(4) -0.0059(3) -0.0062(3) -0.0136(3)
O1 0.0621(18) 0.0440(14) 0.0545(16) -0.0150(13) -0.0011(14) -0.0239(12)
O2 0.074(2) 0.0482(16) 0.080(2) 0.0141(15) -0.0384(17) -0.0319(15)
O3 0.114(3) 0.051(2) 0.134(3) -0.021(2) -0.052(3) -0.030(2)
O4 0.131(3) 0.056(2) 0.107(3) 0.010(2) -0.052(3) -0.049(2)
O5 0.045(2) 0.148(4) 0.118(3) 0.005(2) -0.029(2) -0.060(3)
O6 0.099(7) 0.113(9) 0.091(6) -0.001(6) -0.028(5) -0.012(5)
O7 0.064(6) 0.119(10) 0.152(13) -0.036(6) -0.025(6) 0.042(10)
O6' 0.059(6) 0.189(19) 0.151(12) 0.011(8) -0.030(7) -0.132(14)
O7' 0.077(7) 0.145(11) 0.075(6) -0.006(6) -0.005(5) -0.053(6)
N1 0.0486(19) 0.0373(15) 0.0382(16) 0.0002(13) -0.0098(14) -0.0140(12)
N2 0.044(2) 0.0528(19) 0.0518(19) -0.0025(16) -0.0074(17) -0.0011(15)
N3 0.090(3) 0.0361(19) 0.099(3) 0.006(2) -0.061(3) -0.023(2)
N4 0.057(3) 0.072(3) 0.093(3) 0.012(2) -0.027(3) -0.041(3)
C1 0.049(2) 0.0324(16) 0.047(2) 0.0009(15) -0.0197(17) -0.0133(15)
C2 0.047(2) 0.0365(18) 0.050(2) -0.0057(16) -0.0164(17) -0.0130(15)
C3 0.060(3) 0.052(2) 0.057(2) -0.014(2) -0.010(2) -0.0159(19)
C4 0.066(3) 0.042(2) 0.073(3) -0.0110(19) -0.029(2) -0.011(2)
C5 0.067(3) 0.0312(18) 0.076(3) 0.0036(18) -0.044(2) -0.0185(18)
C6 0.059(3) 0.0364(19) 0.056(2) 0.0046(17) -0.029(2) -0.0182(17)
C7 0.053(2) 0.0412(19) 0.0412(19) 0.0006(16) -0.0129(17) -0.0187(15)
C8 0.048(2) 0.044(2) 0.043(2) -0.0001(17) -0.0042(17) -0.0154(16)
C9 0.053(3) 0.071(3) 0.049(2) -0.003(2) -0.004(2) -0.002(2)
C10 0.089(4) 0.066(4) 0.135(6) -0.002(3) -0.029(4) 0.001(4)
C11 0.163(7) 0.092(5) 0.185(8) 0.036(5) -0.104(6) -0.078(5)
C12 0.111(5) 0.141(6) 0.069(4) -0.011(5) -0.025(4) -0.023(4)
C13 0.135(6) 0.169(7) 0.089(5) 0.059(6) -0.053(5) -0.064(5)
C14 0.081(4) 0.081(4) 0.170(7) 0.004(3) -0.059(5) -0.043(4)

loop_
_atom_type_symbol
_atom_type_description
_atom_type_scat_dispersion_real
_atom_type_scat_dispersion_imag
_atom_type_scat_source
C C 0.0033 0.0016 'International Tables Vol C Tables 4.2.6.8 and 6.1.1.4'
H H 0.0000 0.0000 'International Tables Vol C Tables 4.2.6.8 and 6.1.1.4'
N N 0.0061 0.0033 'International Tables Vol C Tables 4.2.6.8 and 6.1.1.4'
O O 0.0106 0.0060 'International Tables Vol C Tables 4.2.6.8 and 6.1.1.4'
Ni Ni 0.3393 1.1124 'International Tables Vol C Tables 4.2.6.8 and 6.1.1.4'

loop_
_geom_angle_atom_site_label_1
_geom_angle_atom_site_label_2
_geom_angle_atom_site_label_3
_geom_angle_site_symmetry_1
_geom_angle_site_symmetry_3
_geom_angle
_geom_angle_publ_flag
O1 Ni1 O1 . 2_577 180.0 yes
O1 Ni1 N1 . 2_577 90.79(11) yes
O1 Ni1 N1 2_577 2_577 89.21(11) ?
O1 Ni1 N1 . . 89.21(11) yes
O1 Ni1 N1 2_577 . 90.79(11) ?
N1 Ni1 N1 2_577 . 180.0 yes
O1 Ni1 O2 . . 88.13(13) yes
O1 Ni1 O2 2_577 . 91.87(13) yes
N1 Ni1 O2 2_577 . 90.04(12) yes
N1 Ni1 O2 . . 89.96(12) yes
O1 Ni1 O2 . 2_577 91.87(13) ?
O1 Ni1 O2 2_577 2_577 88.13(13) ?
N1 Ni1 O2 2_577 2_577 89.96(12) ?
N1 Ni1 O2 . 2_577 90.04(12) yes
O2 Ni1 O2 . 2_577 180.0 yes
C2 O1 Ni1 . . 130.1(2) ?
C14 O2 Ni1 . . 129.7(3) ?
C14 O2 H2 . . 111(4) ?
Ni1 O2 H2 . . 111(4) ?
C7 N1 C8 . . 115.6(3) ?
C7 N1 Ni1 . . 124.9(3) ?
C8 N1 Ni1 . . 119.3(2) ?
C10 N2 C9 . . 115.7(4) ?
C10 N2 C12 . . 106.8(5) ?
C9 N2 C12 . . 106.9(4) ?
C10 N2 H2A . . 111(3) ?
C9 N2 H2A . . 113(3) ?
C12 N2 H2A . . 102(3) ?
O4 N3 O3 . . 121.8(4) ?
O4 N3 C5 . . 120.1(4) ?
O3 N3 C5 . . 118.1(5) ?
O7 N4 O6' . . 63.2(8) ?
O7 N4 O5 . . 129.3(6) ?
O6' N4 O5 . . 127.4(6) ?
O7 N4 O7' . . 58.4(8) ?
O6' N4 O7' . . 111.3(7) ?
O5 N4 O7' . . 116.6(6) ?
O7 N4 O6 . . 115.3(7) ?
O6' N4 O6 . . 65.6(8) ?
O5 N4 O6 . . 112.5(6) ?
O7' N4 O6 . . 111.4(8) ?
C6 C1 C2 . . 119.5(4) ?
C6 C1 C7 . . 115.9(3) ?
C2 C1 C7 . . 124.6(3) ?
O1 C2 C3 . . 118.9(3) ?
O1 C2 C1 . . 123.1(3) ?
C3 C2 C1 . . 118.1(3) ?
C4 C3 C2 . . 121.1(4) ?
C4 C3 H3 . . 119.4 ?
C2 C3 H3 . . 119.4 ?
C3 C4 C5 . . 119.7(4) ?
C3 C4 H4 . . 120.1 ?
C5 C4 H4 . . 120.1 ?
C6 C5 C4 . . 121.8(4) ?
C6 C5 N3 . . 118.7(4) ?
C4 C5 N3 . . 119.5(4) ?
C5 C6 C1 . . 119.7(4) ?
C5 C6 H6 . . 120.1 ?
C1 C6 H6 . . 120.1 ?
N1 C7 C1 . . 126.7(3) ?
N1 C7 H7 . . 116.6 ?
C1 C7 H7 . . 116.6 ?
N1 C8 C9 . . 109.0(3) ?
N1 C8 H8A . . 109.9 ?
C9 C8 H8A . . 109.9 ?
N1 C8 H8B . . 109.9 ?
C9 C8 H8B . . 109.9 ?
H8A C8 H8B . . 108.3 ?
N2 C9 C8 . . 113.2(3) ?
N2 C9 H9A . . 108.9 ?
C8 C9 H9A . . 108.9 ?
N2 C9 H9B . . 108.9 ?
C8 C9 H9B . . 108.9 ?
H9A C9 H9B . . 107.8 ?
C11 C10 N2 . . 113.4(6) ?
C11 C10 H10A . . 108.9 ?
N2 C10 H10A . . 108.9 ?
C11 C10 H10B . . 108.9 ?
N2 C10 H10B . . 108.9 ?
H10A C10 H10B . . 107.7 ?
C10 C11 H11A . . 109.5 ?
C10 C11 H11B . . 109.5 ?
H11A C11 H11B . . 109.5 ?
C10 C11 H11C . . 109.5 ?
H11A C11 H11C . . 109.5 ?
H11B C11 H11C . . 109.5 ?
C13 C12 N2 . . 115.9(6) ?
C13 C12 H12A . . 108.3 ?
N2 C12 H12A . . 108.3 ?
C13 C12 H12B . . 108.3 ?
N2 C12 H12B . . 108.3 ?
H12A C12 H12B . . 107.4 ?
C12 C13 H13A . . 109.5 ?
C12 C13 H13B . . 109.5 ?
H13A C13 H13B . . 109.5 ?
C12 C13 H13C . . 109.5 ?
H13A C13 H13C . . 109.5 ?
H13B C13 H13C . . 109.5 ?
O2 C14 H14A . . 109.5 ?
O2 C14 H14B . . 109.5 ?
H14A C14 H14B . . 109.5 ?
O2 C14 H14C . . 109.5 ?
H14A C14 H14C . . 109.5 ?
H14B C14 H14C . . 109.5 ?

loop_
_geom_bond_atom_site_label_1
_geom_bond_atom_site_label_2
_geom_bond_site_symmetry_2
_geom_bond_distance
_geom_bond_publ_flag
Ni1 O1 . 1.999(3) yes
Ni1 O1 2_577 1.999(3) yes
Ni1 N1 2_577 2.066(3) yes
Ni1 N1 . 2.066(3) yes
Ni1 O2 . 2.120(3) yes
Ni1 O2 2_577 2.120(3) yes
O1 C2 . 1.285(4) ?
O2 C14 . 1.371(7) ?
O2 H2 . 0.85(4) ?
O3 N3 . 1.227(5) ?
O4 N3 . 1.220(6) ?
O5 N4 . 1.202(4) ?
O6 N4 . 1.277(6) ?
O7 N4 . 1.165(6) ?
O6' N4 . 1.186(6) ?
O7' N4 . 1.271(6) ?
N1 C7 . 1.278(5) ?
N1 C8 . 1.471(5) ?
N2 C10 . 1.461(6) ?
N2 C9 . 1.465(5) ?
N2 C12 . 1.618(8) ?
N2 H2A . 0.90(3) ?
N3 C5 . 1.442(5) ?
C1 C6 . 1.412(5) ?
C1 C2 . 1.424(5) ?
C1 C7 . 1.437(5) ?
C2 C3 . 1.416(6) ?
C3 C4 . 1.366(6) ?
C3 H3 . 0.9300 ?
C4 C5 . 1.392(6) ?
C4 H4 . 0.9300 ?
C5 C6 . 1.361(6) ?
C6 H6 . 0.9300 ?
C7 H7 . 0.9300 ?
C8 C9 . 1.511(6) ?
C8 H8A . 0.9700 ?
C8 H8B . 0.9700 ?
C9 H9A . 0.9700 ?
C9 H9B . 0.9700 ?
C10 C11 . 1.451(9) ?
C10 H10A . 0.9700 ?
C10 H10B . 0.9700 ?
C11 H11A . 0.9600 ?
C11 H11B . 0.9600 ?
C11 H11C . 0.9600 ?
C12 C13 . 1.366(8) ?
C12 H12A . 0.9700 ?
C12 H12B . 0.9700 ?
C13 H13A . 0.9600 ?
C13 H13B . 0.9600 ?
C13 H13C . 0.9600 ?
C14 H14A . 0.9600 ?
C14 H14B . 0.9600 ?
C14 H14C . 0.9600 ?

loop_
_geom_hbond_atom_site_label_D
_geom_hbond_atom_site_label_H
_geom_hbond_atom_site_label_A
_geom_hbond_site_symmetry_A
_geom_hbond_distance_DH
_geom_hbond_distance_HA
_geom_hbond_distance_DA
_geom_hbond_angle_DHA
O2 H2 N3 2_567 0.85(4) 2.58(4) 3.416(5) 170(5)
O2 H2 O4 2_567 0.85(4) 2.31(3) 3.039(4) 145(4)
O2 H2 O3 2_567 0.85(4) 2.26(3) 3.038(5) 154(5)
N2 H2A N4 1_565 0.90(3) 2.625(15) 3.511(5) 169(4)
N2 H2A O7' 1_565 0.90(3) 2.55(3) 3.317(11) 143(4)
N2 H2A O6 1_565 0.90(3) 2.53(3) 3.321(11) 147(4)
N2 H2A O7 1_565 0.90(3) 1.96(2) 2.803(10) 157(4)
N2 H2A O6' 1_565 0.90(3) 1.875(19) 2.749(9) 164(5)
